data_4104221
loop_
_publ_author_name
'Marc-Etienne Moret'
'Peter Chen'

_publ_contact_author_email schweizer@org.chem.ethz.ch
_publ_contact_author_name 'B. Schweizer'
_publ_section_title
;
 Interaction of Organoplatinum(II) Complexes with Monovalent Coinage Metal
 Triflates
;
_journal_name_full 'Journal of the American Chemical Society'
_journal_page_first 5675
_journal_page_last 5690
_journal_paper_doi 10.1021/ja900449y
_journal_volume 131
_journal_year 2009
_chemical_compound_source 'LOC ETH Zurich'
_chemical_formula_moiety 'C19 H18 Cl4 Cu F3 N2 O3 Pt S '
_chemical_formula_sum 'C19 H18 Cl4 Cu F3 N2 O3 Pt S'
_chemical_formula_weight 811.864
_chemical_name_systematic
;
 ?
;
_space_group_IT_number 2
_symmetry_cell_setting triclinic
_symmetry_space_group_name_Hall '-P 1'
_symmetry_space_group_name_H-M 'P -1'
_atom_sites_solution_primary direct
_atom_sites_solution_secondary difmap
_audit_creation_method maXus
_cell_angle_alpha 110.493(3)
_cell_angle_beta 92.371(3)
_cell_angle_gamma 108.700(2)
_cell_formula_units_Z 2
_cell_length_a 9.2087(4)
_cell_length_b 10.9551(5)
_cell_length_c 14.8595(8)
_cell_measurement_reflns_used 27226
_cell_measurement_temperature 173
_cell_measurement_theta_max 27.485
_cell_measurement_theta_min 2.425
_cell_volume 1309.98(12)
_computing_cell_refinement 'HKL Scalepack (Otwinowski & Minor 1997)'
_computing_data_collection KappaCCD
_computing_data_reduction 'Denzo and Scalepak (Otwinowski & Minor, 1997)'
_computing_structure_refinement 'SHELXL-97 (Sheldrick, 1997)'
_computing_structure_solution 'SIR97(Altomare et al., J. Appl. Cryst.,1999)'
_diffrn_measured_fraction_theta_full 0.980
_diffrn_measured_fraction_theta_max 0.980
_diffrn_measurement_device KappaCCD
_diffrn_measurement_method CCD
_diffrn_orient_matrix_type X=UH
_diffrn_orient_matrix_UB_11 0.05411
_diffrn_orient_matrix_UB_12 0.09965
_diffrn_orient_matrix_UB_13 -0.02631
_diffrn_orient_matrix_UB_21 -0.01821
_diffrn_orient_matrix_UB_22 0.02739
_diffrn_orient_matrix_UB_23 -0.09905
_diffrn_orient_matrix_UB_31 -0.05760
_diffrn_orient_matrix_UB_32 0.04426
_diffrn_orient_matrix_UB_33 -0.00668
_diffrn_radiation_source 'fine-focus sealed tube'
_diffrn_radiation_type ' MoK\a'
_diffrn_radiation_wavelength_id all
_diffrn_reflns_av_R_equivalents 0.105
_diffrn_reflns_limit_h_max 11
_diffrn_reflns_limit_h_min -11
_diffrn_reflns_limit_k_max 14
_diffrn_reflns_limit_k_min -14
_diffrn_reflns_limit_l_max 17
_diffrn_reflns_limit_l_min -19
_diffrn_reflns_number 14635
_diffrn_reflns_theta_full 27.60
_diffrn_reflns_theta_max 27.60
_diffrn_reflns_theta_min 3.93
_exptl_absorpt_coefficient_mu 6.679
_exptl_absorpt_correction_T_max 0.775
_exptl_absorpt_correction_T_min 0.407
_exptl_absorpt_correction_type multi-scan
_exptl_absorpt_process_details
;
multi-scan from symmetry-related measurements
 Sortav (Blessing 1995)
;
_exptl_crystal_colour black
_exptl_crystal_density_diffrn 2.058
_exptl_crystal_density_method 'not measured'
_exptl_crystal_description plate
_exptl_crystal_F_000 776.0
_exptl_crystal_size_max .14
_exptl_crystal_size_mid .08
_exptl_crystal_size_min .04
_refine_diff_density_max 3.522
_refine_diff_density_min -6.050
_refine_diff_density_rms 0.341
_refine_ls_extinction_method none
_refine_ls_goodness_of_fit_ref 1.174
_refine_ls_hydrogen_treatment constr
_refine_ls_matrix_type full
_refine_ls_number_parameters 311
_refine_ls_number_reflns 5959
_refine_ls_number_restraints 0
_refine_ls_restrained_S_all 1.174
_refine_ls_R_factor_all 0.0932
_refine_ls_R_factor_gt 0.0816
_refine_ls_shift/su_max 0.066
_refine_ls_shift/su_mean 0.002
_refine_ls_structure_factor_coef Fsqd
_refine_ls_weighting_details 'calc w=1/[\s^2^(Fo^2^)+ (0.1000P)^2^+0.0000P] where P=(Fo^2^+2Fc^2^)/3'
_refine_ls_weighting_scheme calc
_refine_ls_wR_factor_gt 0.2013
_refine_ls_wR_factor_ref 0.2142
_reflns_number_gt 5027
_reflns_number_total 5959
_reflns_threshold_expression >2sigma(I)
_cod_data_source_file ja900449y_si_002.cif
_cod_data_source_block global
_cod_original_cell_volume 1309.98(11)
_cod_original_sg_symbol_H-M 'P -1          '
_cod_original_formula_sum 'C19 H18 Cl4 Cu F3 N2 O3 Pt S '
_cod_database_code 4104221

loop_
_symmetry_equiv_pos_as_xyz
+X,+Y,+Z
-X,-Y,-Z

loop_
_atom_site_label
_atom_site_type_symbol
_atom_site_fract_x
_atom_site_fract_y
_atom_site_fract_z
_atom_site_U_iso_or_equiv
_atom_site_adp_type
_atom_site_occupancy
_atom_site_symmetry_multiplicity
_atom_site_calc_flag
_atom_site_refinement_flags
Pt1 Pt 0.37326(4) 0.42800(4) 0.69105(3) 0.03294(17) Uani 1 1 d .
Cu26 Cu 0.2831(2) 0.26156(18) 0.76551(12) 0.0505(4) Uani 1 1 d .
Cl12 Cl 0.4835(6) 0.8349(5) 0.7545(4) 0.0801(14) Uani 1 1 d .
Cl13 Cl 0.3311(6) 0.5304(5) 0.9752(3) 0.0673(11) Uani 1 1 d .
Cl20 Cl 0.7259(7) 0.5060(5) 0.5430(3) 0.0815(14) Uani 1 1 d .
Cl21 Cl 0.5796(5) 0.1951(4) 0.7593(3) 0.0652(10) Uani 1 1 d .
S27 S 0.0314(4) 0.0652(3) 0.8182(2) 0.0412(6) Uani 1 1 d .
F32 F 0.0244(15) -0.1615(11) 0.6796(9) 0.102(4) Uani 1 1 d .
F33 F -0.1945(13) -0.1317(15) 0.6841(8) 0.101(4) Uani 1 1 d .
F34 F -0.0180(13) -0.0119(14) 0.6292(6) 0.093(4) Uani 1 1 d .
O28 O 0.1985(10) 0.1204(10) 0.8156(6) 0.0444(18) Uani 1 1 d .
O29 O -0.0031(12) -0.0116(11) 0.8802(7) 0.056(2) Uani 1 1 d .
O30 O -0.0457(15) 0.1611(12) 0.8254(8) 0.072(3) Uani 1 1 d .
N2 N 0.6077(13) 0.4434(12) 0.7102(7) 0.042(2) Uani 1 1 d .
N5 N 0.4804(11) 0.6072(9) 0.8184(7) 0.0339(18) Uani 1 1 d .
C3 C 0.6997(12) 0.5412(12) 0.7832(7) 0.034(2) Uani 1 1 d .
C4 C 0.6287(14) 0.6396(11) 0.8479(8) 0.037(2) Uani 1 1 d .
C6 C 0.4005(12) 0.6941(11) 0.8730(8) 0.034(2) Uani 1 1 d .
C7 C 0.3243(15) 0.6677(13) 0.9442(9) 0.043(3) Uani 1 1 d .
C8 C 0.2398(15) 0.7489(13) 0.9927(9) 0.044(2) Uani 1 1 d .
C9 C 0.2308(15) 0.8540(14) 0.9670(10) 0.049(3) Uani 1 1 d .
C10 C 0.3025(16) 0.8820(13) 0.8930(10) 0.051(3) Uani 1 1 d .
C11 C 0.3890(17) 0.8012(14) 0.8471(10) 0.050(3) Uani 1 1 d .
C14 C 0.6595(14) 0.3398(12) 0.6440(9) 0.040(2) Uani 1 1 d .
C15 C 0.6493(13) 0.2192(12) 0.6569(9) 0.040(2) Uani 1 1 d .
C16 C 0.6923(17) 0.1174(14) 0.5931(12) 0.061(4) Uani 1 1 d .
C17 C 0.7464(18) 0.1363(16) 0.5100(12) 0.067(4) Uani 1 1 d .
C18 C 0.755(2) 0.2546(17) 0.4945(10) 0.064(4) Uani 1 1 d .
C19 C 0.7155(16) 0.3589(14) 0.5626(10) 0.049(3) Uani 1 1 d .
C22 C 0.8671(16) 0.5693(16) 0.8123(11) 0.059(4) Uani 1 1 d .
C23 C 0.7257(16) 0.7612(13) 0.9380(9) 0.049(3) Uani 1 1 d .
C24 C 0.2922(16) 0.2532(13) 0.5667(9) 0.047(3) Uani 1 1 d .
C25 C 0.1521(17) 0.4290(17) 0.6863(11) 0.056(3) Uani 1 1 d .
C31 C -0.0417(17) -0.0681(17) 0.6966(10) 0.061(4) Uani 1 1 d .
H8 H 0.1890 0.7306 1.0435 0.053 Uiso 1 1 calc R
H9 H 0.1740 0.9094 1.0006 0.059 Uiso 1 1 calc R
H10 H 0.2935 0.9537 0.8739 0.062 Uiso 1 1 calc R
H16 H 0.6857 0.0359 0.6046 0.073 Uiso 1 1 calc R
H17 H 0.7768 0.0670 0.4646 0.080 Uiso 1 1 calc R
H18 H 0.7888 0.2657 0.4372 0.077 Uiso 1 1 calc R
H22A H 0.8797 0.5388 0.8658 0.089 Uiso 1 1 calc R
H22B H 0.9260 0.6696 0.8339 0.089 Uiso 1 1 calc R
H22C H 0.9062 0.5182 0.7565 0.089 Uiso 1 1 calc R
H23A H 0.8002 0.8309 0.9193 0.073 Uiso 1 1 calc R
H23B H 0.7823 0.7289 0.9766 0.073 Uiso 1 1 calc R
H23C H 0.6580 0.8030 0.9769 0.073 Uiso 1 1 calc R
H24A H 0.1822 0.2025 0.5646 0.070 Uiso 1 1 calc R
H24B H 0.3522 0.1934 0.5655 0.070 Uiso 1 1 calc R
H24C H 0.3032 0.2795 0.5100 0.070 Uiso 1 1 calc R
H25A H 0.1109 0.4161 0.6203 0.084 Uiso 1 1 calc R
H25B H 0.1530 0.5185 0.7329 0.084 Uiso 1 1 calc R
H25C H 0.0862 0.3530 0.7032 0.084 Uiso 1 1 calc R

loop_
_atom_site_aniso_label
_atom_site_aniso_U_11
_atom_site_aniso_U_22
_atom_site_aniso_U_33
_atom_site_aniso_U_23
_atom_site_aniso_U_13
_atom_site_aniso_U_12
Pt1 0.0339(3) 0.0328(2) 0.0376(2) 0.01287(17) 0.00555(16) 0.01976(18)
Cu26 0.0510(9) 0.0508(9) 0.0556(8) 0.0285(7) 0.0080(7) 0.0170(7)
Cl12 0.112(3) 0.078(3) 0.111(3) 0.072(3) 0.070(3) 0.065(3)
Cl13 0.101(3) 0.084(3) 0.068(2) 0.0528(19) 0.046(2) 0.070(2)
Cl20 0.131(4) 0.075(3) 0.090(3) 0.059(2) 0.066(3) 0.066(3)
Cl21 0.085(3) 0.072(2) 0.082(2) 0.055(2) 0.038(2) 0.053(2)
S27 0.0434(15) 0.0453(15) 0.0388(13) 0.0155(11) 0.0097(11) 0.0215(12)
F32 0.100(8) 0.053(6) 0.123(9) -0.001(6) 0.047(7) 0.025(6)
F33 0.059(6) 0.122(10) 0.066(6) 0.009(6) 0.010(5) -0.006(6)
F34 0.082(7) 0.128(10) 0.043(4) 0.024(5) 0.009(4) 0.012(6)
O28 0.037(4) 0.054(5) 0.050(4) 0.032(4) 0.009(3) 0.012(4)
O29 0.063(6) 0.067(6) 0.059(5) 0.042(5) 0.021(5) 0.029(5)
O30 0.098(9) 0.074(7) 0.074(7) 0.032(6) 0.037(6) 0.061(7)
N2 0.047(6) 0.060(6) 0.045(5) 0.028(5) 0.021(4) 0.041(5)
N5 0.035(5) 0.029(4) 0.042(4) 0.012(3) 0.010(4) 0.018(4)
C3 0.032(5) 0.042(5) 0.030(4) 0.014(4) 0.001(4) 0.014(4)
C4 0.044(6) 0.036(5) 0.044(5) 0.023(4) 0.014(5) 0.021(5)
C6 0.027(5) 0.034(5) 0.041(5) 0.008(4) 0.007(4) 0.019(4)
C7 0.047(6) 0.046(6) 0.051(6) 0.019(5) 0.017(5) 0.035(5)
C8 0.046(6) 0.045(6) 0.044(6) 0.011(5) 0.013(5) 0.026(5)
C9 0.047(7) 0.050(7) 0.064(7) 0.020(6) 0.025(6) 0.035(6)
C10 0.057(8) 0.033(6) 0.071(8) 0.016(5) 0.013(6) 0.029(6)
C11 0.058(8) 0.048(7) 0.066(7) 0.029(6) 0.020(6) 0.037(6)
C14 0.044(6) 0.039(6) 0.055(6) 0.027(5) 0.015(5) 0.027(5)
C15 0.033(5) 0.043(6) 0.057(6) 0.026(5) 0.011(5) 0.022(5)
C16 0.050(8) 0.036(6) 0.096(11) 0.015(7) 0.016(7) 0.027(6)
C17 0.059(9) 0.055(8) 0.079(9) 0.003(7) 0.029(7) 0.034(7)
C18 0.080(10) 0.073(10) 0.055(7) 0.021(7) 0.039(7) 0.048(9)
C19 0.056(7) 0.043(6) 0.058(7) 0.022(5) 0.027(6) 0.027(6)
C22 0.042(7) 0.060(8) 0.069(8) 0.004(6) -0.001(6) 0.033(6)
C23 0.057(8) 0.034(6) 0.045(6) 0.007(5) 0.009(5) 0.013(5)
C24 0.047(7) 0.041(6) 0.040(5) 0.001(5) 0.000(5) 0.017(5)
C25 0.051(8) 0.067(9) 0.063(8) 0.023(7) 0.013(6) 0.039(7)
C31 0.044(7) 0.068(9) 0.040(6) -0.004(6) 0.005(5) 0.008(6)

loop_
_atom_type_symbol
_atom_type_description
_atom_type_scat_dispersion_real
_atom_type_scat_dispersion_imag
_atom_type_scat_source
C C 0.0033 0.0016 'International Tables Vol C Tables 4.2.6.8 and 6.1.1.4'
H H 0.0000 0.0000 'International Tables Vol C Tables 4.2.6.8 and 6.1.1.4'
Cl Cl 0.1484 0.1585 'International Tables Vol C Tables 4.2.6.8 and 6.1.1.4'
Cu Cu 0.3201 1.2651 'International Tables Vol C Tables 4.2.6.8 and 6.1.1.4'
F F 0.0171 0.0103 'International Tables Vol C Tables 4.2.6.8 and 6.1.1.4'
N N 0.0061 0.0033 'International Tables Vol C Tables 4.2.6.8 and 6.1.1.4'
O O 0.0106 0.0060 'International Tables Vol C Tables 4.2.6.8 and 6.1.1.4'
Pt Pt -1.7033 8.3905 'International Tables Vol C Tables 4.2.6.8 and 6.1.1.4'
S S 0.1246 0.1234 'International Tables Vol C Tables 4.2.6.8 and 6.1.1.4'

loop_
_diffrn_radiation_wavelength
0.71073

loop_
_geom_angle_atom_site_label_1
_geom_angle_atom_site_label_2
_geom_angle_atom_site_label_3
_geom_angle
C24 Pt1 C25 87.4(6)
C24 Pt1 N5 174.0(4)
C25 Pt1 N5 98.6(5)
C24 Pt1 N2 98.3(5)
C25 Pt1 N2 174.2(5)
N5 Pt1 N2 75.6(4)
C24 Pt1 Cu26 82.3(4)
C25 Pt1 Cu26 84.8(5)
N5 Pt1 Cu26 98.4(3)
N2 Pt1 Cu26 95.1(3)
O28 Cu26 Pt1 175.4(3)
O30 S27 O29 116.9(6)
O30 S27 O28 114.3(7)
O29 S27 O28 112.9(5)
O30 S27 C31 105.5(8)
O29 S27 C31 103.7(8)
O28 S27 C31 101.3(6)
S27 O28 Cu26 121.7(5)
C3 N2 C14 120.5(10)
C3 N2 Pt1 118.3(7)
C14 N2 Pt1 121.0(8)
C4 N5 C6 119.4(9)
C4 N5 Pt1 116.8(7)
C6 N5 Pt1 123.8(7)
N2 C3 C22 127.4(10)
N2 C3 C4 114.9(9)
C22 C3 C4 117.7(9)
N5 C4 C23 125.2(10)
N5 C4 C3 114.3(9)
C23 C4 C3 120.6(10)
C7 C6 C11 118.5(10)
C7 C6 N5 122.0(10)
C11 C6 N5 119.3(10)
C6 C7 C8 121.1(11)
C6 C7 Cl13 119.5(8)
C8 C7 Cl13 119.5(10)
C9 C8 C7 119.7(12)
C8 C9 C10 121.2(10)
C9 C10 C11 117.9(11)
C6 C11 C10 121.6(12)
C6 C11 Cl12 119.1(9)
C10 C11 Cl12 119.3(10)
C15 C14 C19 118.6(11)
C15 C14 N2 121.8(11)
C19 C14 N2 119.5(10)
C16 C15 C14 122.7(12)
C16 C15 Cl21 118.5(10)
C14 C15 Cl21 118.7(9)
C15 C16 C17 118.4(13)
C18 C17 C16 120.1(11)
C17 C18 C19 120.2(13)
C14 C19 C18 119.9(12)
C14 C19 Cl20 119.8(9)
C18 C19 Cl20 120.2(11)
F32 C31 F33 108.9(15)
F32 C31 F34 108.9(13)
F33 C31 F34 105.8(14)
F32 C31 S27 111.5(11)
F33 C31 S27 110.7(10)
F34 C31 S27 110.9(12)
C9 C8 H8 120.1
C7 C8 H8 120.1
C8 C9 H9 119.4
C10 C9 H9 119.4
C9 C10 H10 121.1
C11 C10 H10 121.0
C15 C16 H16 120.8
C17 C16 H16 120.8
C18 C17 H17 119.9
C16 C17 H17 119.9
C17 C18 H18 119.9
C19 C18 H18 119.9
C3 C22 H22A 109.5
C3 C22 H22B 109.5
H22A C22 H22B 109.5
C3 C22 H22C 109.5
H22A C22 H22C 109.5
H22B C22 H22C 109.5
C4 C23 H23A 109.5
C4 C23 H23B 109.5
H23A C23 H23B 109.5
C4 C23 H23C 109.5
H23A C23 H23C 109.5
H23B C23 H23C 109.5
Pt1 C24 H24A 109.5
Pt1 C24 H24B 109.5
H24A C24 H24B 109.5
Pt1 C24 H24C 109.5
H24A C24 H24C 109.5
H24B C24 H24C 109.5
Pt1 C25 H25A 109.5
Pt1 C25 H25B 109.5
H25A C25 H25B 109.5
Pt1 C25 H25C 109.5
H25A C25 H25C 109.5
H25B C25 H25C 109.5

loop_
_geom_bond_atom_site_label_1
_geom_bond_atom_site_label_2
_geom_bond_distance
Pt1 C24 2.032(11)
Pt1 C25 2.039(13)
Pt1 N5 2.100(9)
Pt1 N2 2.110(10)
Pt1 Cu26 2.3992(16)
Cu26 O28 1.907(8)
Cl12 C11 1.743(14)
Cl13 C7 1.739(12)
Cl20 C19 1.709(13)
Cl21 C15 1.747(12)
S27 O30 1.424(10)
S27 O29 1.434(9)
S27 O28 1.469(9)
S27 C31 1.808(13)
F32 C31 1.31(2)
F33 C31 1.326(19)
F34 C31 1.34(2)
N2 C3 1.253(16)
N2 C14 1.446(14)
N5 C4 1.309(15)
N5 C6 1.436(12)
C3 C22 1.485(16)
C3 C4 1.515(15)
C4 C23 1.501(16)
C6 C7 1.356(16)
C6 C11 1.389(15)
C7 C8 1.399(14)
C8 C9 1.359(17)
C9 C10 1.380(19)
C10 C11 1.399(16)
C14 C15 1.375(15)
C14 C19 1.389(17)
C15 C16 1.369(17)
C16 C17 1.41(2)
C17 C18 1.37(2)
C18 C19 1.399(17)
C8 H8 0.9500
C9 H9 0.9500
C10 H10 0.9500
C16 H16 0.9500
C17 H17 0.9500
C18 H18 0.9500
C22 H22A 0.9800
C22 H22B 0.9800
C22 H22C 0.9800
C23 H23A 0.9800
C23 H23B 0.9800
C23 H23C 0.9800
C24 H24A 0.9800
C24 H24B 0.9800
C24 H24C 0.9800
C25 H25A 0.9800
C25 H25B 0.9800
C25 H25C 0.9800

loop_
_geom_torsion_atom_site_label_1
_geom_torsion_atom_site_label_2
_geom_torsion_atom_site_label_3
_geom_torsion_atom_site_label_4
_geom_torsion
C24 Pt1 Cu26 O28 -32(3)
C25 Pt1 Cu26 O28 56(4)
N5 Pt1 Cu26 O28 154(3)
N2 Pt1 Cu26 O28 -130(3)
O30 S27 O28 Cu26 -28.0(9)
O29 S27 O28 Cu26 -164.8(6)
C31 S27 O28 Cu26 85.0(8)
Pt1 Cu26 O28 S27 -50(4)
C24 Pt1 N2 C3 -178.9(9)
C25 Pt1 N2 C3 -7(5)
N5 Pt1 N2 C3 1.5(9)
Cu26 Pt1 N2 C3 -96.0(9)
C24 Pt1 N2 C14 -2.2(9)
C25 Pt1 N2 C14 169(4)
N5 Pt1 N2 C14 178.2(9)
Cu26 Pt1 N2 C14 80.7(8)
C24 Pt1 N5 C4 -5(4)
C25 Pt1 N5 C4 178.0(9)
N2 Pt1 N5 C4 -1.0(8)
Cu26 Pt1 N5 C4 92.1(8)
C24 Pt1 N5 C6 175(4)
C25 Pt1 N5 C6 -2.2(10)
N2 Pt1 N5 C6 178.7(9)
Cu26 Pt1 N5 C6 -88.2(8)
C14 N2 C3 C22 1.4(19)
Pt1 N2 C3 C22 178.1(11)
C14 N2 C3 C4 -178.3(9)
Pt1 N2 C3 C4 -1.6(13)
C6 N5 C4 C23 1.7(16)
Pt1 N5 C4 C23 -178.5(9)
C6 N5 C4 C3 -179.1(9)
Pt1 N5 C4 C3 0.6(12)
N2 C3 C4 N5 0.6(14)
C22 C3 C4 N5 -179.1(11)
N2 C3 C4 C23 179.8(10)
C22 C3 C4 C23 0.1(16)
C4 N5 C6 C7 -92.8(14)
Pt1 N5 C6 C7 87.5(12)
C4 N5 C6 C11 92.9(13)
Pt1 N5 C6 C11 -86.8(12)
C11 C6 C7 C8 -2.0(19)
N5 C6 C7 C8 -176.3(11)
C11 C6 C7 Cl13 177.8(10)
N5 C6 C7 Cl13 3.4(16)
C6 C7 C8 C9 1(2)
Cl13 C7 C8 C9 -178.3(11)
C7 C8 C9 C10 1(2)
C8 C9 C10 C11 -2(2)
C7 C6 C11 C10 1(2)
N5 C6 C11 C10 175.1(12)
C7 C6 C11 Cl12 -179.0(10)
N5 C6 C11 Cl12 -4.5(17)
C9 C10 C11 C6 1(2)
C9 C10 C11 Cl12 -179.1(11)
C3 N2 C14 C15 90.3(15)
Pt1 N2 C14 C15 -86.3(12)
C3 N2 C14 C19 -92.3(14)
Pt1 N2 C14 C19 91.0(13)
C19 C14 C15 C16 0(2)
N2 C14 C15 C16 177.5(12)
C19 C14 C15 Cl21 179.7(10)
N2 C14 C15 Cl21 -2.9(16)
C14 C15 C16 C17 -1(2)
Cl21 C15 C16 C17 179.2(11)
C15 C16 C17 C18 0(2)
C16 C17 C18 C19 2(3)
C15 C14 C19 C18 2(2)
N2 C14 C19 C18 -175.4(13)
C15 C14 C19 Cl20 178.6(10)
N2 C14 C19 Cl20 1.2(18)
C17 C18 C19 C14 -3(2)
C17 C18 C19 Cl20 -179.7(13)
O30 S27 C31 F32 178.1(12)
O29 S27 C31 F32 -58.5(13)
O28 S27 C31 F32 58.7(13)
O30 S27 C31 F33 -60.6(15)
O29 S27 C31 F33 62.8(15)
O28 S27 C31 F33 -180.0(13)
O30 S27 C31 F34 56.5(12)
O29 S27 C31 F34 179.9(11)
O28 S27 C31 F34 -62.9(12)
